data_1504534
loop_
_publ_author_name
'Zhou, Ying'
'Xiao, Yi'
'Chi, Shaoming'
'Qian, Xuhong'

_publ_section_title
;
 Isomeric boron-fluorine complexes with donor-acceptor architecture:
 strong solid/liquid fluorescence and large Stokes shift.
;
_journal_issue 4
_journal_name_full 'Organic letters'
_journal_page_first 633
_journal_page_last 636
_journal_paper_doi 10.1021/ol702963w
_journal_volume 10
_journal_year 2008
_chemical_formula_sum 'C26 H19 B F2 N2 O3'
_chemical_formula_weight 456.24
_chemical_name_systematic
; 
 ? 
;
_space_group_IT_number 2
_symmetry_cell_setting triclinic
_symmetry_space_group_name_Hall '-P 1'
_symmetry_space_group_name_H-M 'P -1'
_atom_sites_solution_hydrogens geom
_atom_sites_solution_primary direct
_atom_sites_solution_secondary difmap
_audit_creation_method SHELXL-97
_cell_angle_alpha 70.866(2)
_cell_angle_beta 86.697(2)
_cell_angle_gamma 68.381(2)
_cell_formula_units_Z 2
_cell_length_a 9.8979(3)
_cell_length_b 9.9996(3)
_cell_length_c 11.7461(3)
_cell_measurement_reflns_used 4089
_cell_measurement_temperature 273(2)
_cell_measurement_theta_max 30.126
_cell_measurement_theta_min 2.2226
_cell_volume 1018.44(5)
_computing_cell_refinement 'Bruker SMART'
_computing_data_collection 'Bruker SMART'
_computing_data_reduction 'Bruker SAINT'
_computing_molecular_graphics 'Bruker SHELXTL'
_computing_publication_material 'Bruker SHELXTL'
_computing_structure_refinement 'SHELXL-97 (Sheldrick, 1997)'
_computing_structure_solution 'SHELXS-97 (Sheldrick, 1990)'
_diffrn_ambient_temperature 273(2)
_diffrn_measured_fraction_theta_full 0.996
_diffrn_measured_fraction_theta_max 0.996
_diffrn_radiation_monochromator graphite
_diffrn_radiation_source 'fine-focus sealed tube'
_diffrn_radiation_type MoK\a
_diffrn_radiation_wavelength 0.71073
_diffrn_reflns_av_R_equivalents 0.0251
_diffrn_reflns_av_sigmaI/netI 0.0328
_diffrn_reflns_limit_h_max 11
_diffrn_reflns_limit_h_min -12
_diffrn_reflns_limit_k_max 12
_diffrn_reflns_limit_k_min -12
_diffrn_reflns_limit_l_max 15
_diffrn_reflns_limit_l_min -15
_diffrn_reflns_number 11039
_diffrn_reflns_theta_full 27.50
_diffrn_reflns_theta_max 27.50
_diffrn_reflns_theta_min 1.84
_exptl_absorpt_coefficient_mu 0.109
_exptl_absorpt_correction_T_max 0.9753
_exptl_absorpt_correction_T_min 0.9363
_exptl_absorpt_correction_type empirical
_exptl_absorpt_process_details sadabs
_exptl_crystal_colour orange
_exptl_crystal_density_diffrn 1.488
_exptl_crystal_density_meas ?
_exptl_crystal_density_method 'not measured'
_exptl_crystal_F_000 472
_exptl_crystal_size_max 0.61
_exptl_crystal_size_mid 0.35
_exptl_crystal_size_min 0.23
_refine_diff_density_max 0.335
_refine_diff_density_min -0.229
_refine_diff_density_rms 0.045
_refine_ls_extinction_method none
_refine_ls_goodness_of_fit_ref 0.981
_refine_ls_hydrogen_treatment constr
_refine_ls_matrix_type full
_refine_ls_number_parameters 307
_refine_ls_number_reflns 4651
_refine_ls_number_restraints 0
_refine_ls_restrained_S_all 0.981
_refine_ls_R_factor_all 0.0593
_refine_ls_R_factor_gt 0.0411
_refine_ls_shift/su_max 0.001
_refine_ls_shift/su_mean 0.000
_refine_ls_structure_factor_coef Fsqd
_refine_ls_weighting_details 'calc w=1/[\s^2^(Fo^2^)+(0.0828P)^2^+0.0573P] where P=(Fo^2^+2Fc^2^)/3'
_refine_ls_weighting_scheme calc
_refine_ls_wR_factor_gt 0.1186
_refine_ls_wR_factor_ref 0.1288
_reflns_number_gt 3439
_reflns_number_total 4651
_reflns_threshold_expression >2sigma(I)
_cod_data_source_file ol702963w-file003.cif
_cod_data_source_block 2
_cod_depositor_comments
;
The following automatic conversions were performed:

'_symmetry_cell_setting' value 'Triclinic' changed to 'triclinic'
according to /home/saulius/struct/CIF-dictionaries/cif_core.dic
dictionary named 'cif_core.dic' version 2.4.1 from 2010-06-29.

Automatic conversion script
Id: cif_fix_values 1715 2011-07-08 13:25:40Z adriana 

The following automatic conversions were performed:

'_exptl_crystal_density_meas' value 'not measured' was changed to '?'
- the value is perceived as not measured.

Automatic conversion script
Id: cif_fix_values 3008 2015-01-20 13:52:24Z robertas 
;
_cod_original_sg_symbol_H-M P-1
_cod_database_code 1504534

loop_
_symmetry_equiv_pos_as_xyz
'x, y, z'
'-x, -y, -z'

loop_
_atom_site_label
_atom_site_type_symbol
_atom_site_fract_x
_atom_site_fract_y
_atom_site_fract_z
_atom_site_U_iso_or_equiv
_atom_site_adp_type
_atom_site_occupancy
_atom_site_symmetry_multiplicity
_atom_site_calc_flag
_atom_site_refinement_flags
C10 C 0.31616(12) -0.03638(14) -0.21534(11) 0.0230(3) Uani 1 1 d .
N1 N 0.07269(10) 0.12564(12) -0.18720(9) 0.0234(2) Uani 1 1 d .
C6 C 0.01007(14) 0.18465(15) -0.00112(12) 0.0277(3) Uani 1 1 d .
C20 C 0.56655(12) -0.20206(14) -0.25384(11) 0.0243(3) Uani 1 1 d .
C12 C 0.36447(12) -0.09509(14) -0.40846(11) 0.0220(3) Uani 1 1 d .
O1 O 0.13716(9) 0.06295(11) -0.37690(8) 0.0329(2) Uani 1 1 d .
C8 C 0.25321(14) 0.02301(16) -0.02276(11) 0.0284(3) Uani 1 1 d .
H8 H 0.3486 -0.0359 0.0091 0.034 Uiso 1 1 calc R
C16 C 0.60677(12) -0.26143(14) -0.44240(11) 0.0230(3) Uani 1 1 d .
C2 C -0.17584(14) 0.29001(16) -0.16582(13) 0.0314(3) Uani 1 1 d .
H16A H -0.2049 0.3022 -0.2436 0.038 Uiso 1 1 calc R
N2 N 0.63774(10) -0.33858(12) -0.62226(9) 0.0245(2) Uani 1 1 d .
C4 C -0.23373(15) 0.34456(16) 0.02081(13) 0.0354(3) Uani 1 1 d .
H24A H -0.3020 0.3928 0.0664 0.042 Uiso 1 1 calc R
O2 O 0.52207(11) -0.15045(16) -0.07262(10) 0.0617(4) Uani 1 1 d .
C18 C 0.80798(13) -0.34496(16) -0.29533(12) 0.0315(3) Uani 1 1 d .
H18 H 0.9071 -0.3936 -0.2722 0.038 Uiso 1 1 calc R
F2 F -0.01956(9) 0.30251(10) -0.38576(7) 0.0468(3) Uani 1 1 d .
F1 F -0.09239(8) 0.10078(12) -0.31513(8) 0.0479(3) Uani 1 1 d .
C14 C 0.40517(13) -0.15370(14) -0.59489(11) 0.0247(3) Uani 1 1 d .
H36A H 0.3687 -0.1397 -0.6709 0.030 Uiso 1 1 calc R
O3 O 0.76717(11) -0.54330(11) -0.75254(8) 0.0369(3) Uani 1 1 d .
C5 C -0.09419(15) 0.25888(16) 0.06746(13) 0.0334(3) Uani 1 1 d .
H39A H -0.0671 0.2491 0.1452 0.040 Uiso 1 1 calc R
C15 C 0.54772(12) -0.25062(14) -0.55548(11) 0.0225(3) Uani 1 1 d .
C19 C 0.71256(13) -0.28191(15) -0.21844(12) 0.0284(3) Uani 1 1 d .
H41A H 0.7477 -0.2938 -0.1426 0.034 Uiso 1 1 calc R
C9 C 0.21189(12) 0.03852(14) -0.14134(11) 0.0231(3) Uani 1 1 d .
C25 C 0.72066(15) -0.38258(16) -0.80906(12) 0.0336(3) Uani 1 1 d .
H44A H 0.6921 -0.3564 -0.8936 0.040 Uiso 1 1 calc R
H44B H 0.8013 -0.3508 -0.8052 0.040 Uiso 1 1 calc R
C21 C 0.46891(13) -0.13001(16) -0.17174(12) 0.0295(3) Uani 1 1 d .
C23 C 0.68410(13) -0.50516(14) -0.56413(12) 0.0282(3) Uani 1 1 d .
H48A H 0.6032 -0.5366 -0.5680 0.034 Uiso 1 1 calc R
H48B H 0.7146 -0.5333 -0.4798 0.034 Uiso 1 1 calc R
C1 C -0.03021(13) 0.19956(14) -0.11900(11) 0.0251(3) Uani 1 1 d .
C22 C 0.51236(12) -0.18781(14) -0.36746(11) 0.0215(3) Uani 1 1 d .
C17 C 0.75703(13) -0.33586(15) -0.40494(12) 0.0277(3) Uani 1 1 d .
H53A H 0.8219 -0.3790 -0.4551 0.033 Uiso 1 1 calc R
C24 C 0.80875(15) -0.58406(16) -0.62816(12) 0.0334(3) Uani 1 1 d .
H55A H 0.8909 -0.5559 -0.6208 0.040 Uiso 1 1 calc R
H24 H 0.8390 -0.6936 -0.5903 0.040 Uiso 1 1 calc R
C13 C 0.31519(12) -0.07653(14) -0.52215(11) 0.0246(3) Uani 1 1 d .
H57A H 0.2202 -0.0114 -0.5511 0.030 Uiso 1 1 calc R
C11 C 0.27114(12) -0.02095(14) -0.33020(11) 0.0228(3) Uani 1 1 d .
C26 C 0.59377(13) -0.29783(15) -0.74936(11) 0.0283(3) Uani 1 1 d .
H62A H 0.5656 -0.1888 -0.7889 0.034 Uiso 1 1 calc R
H62B H 0.5109 -0.3251 -0.7563 0.034 Uiso 1 1 calc R
C7 C 0.15524(14) 0.09316(16) 0.04449(12) 0.0308(3) Uani 1 1 d .
H66A H 0.1842 0.0808 0.1224 0.037 Uiso 1 1 calc R
B1 B 0.02148(15) 0.15005(19) -0.31967(14) 0.0298(3) Uani 1 1 d .
C3 C -0.27375(15) 0.35952(16) -0.09631(13) 0.0350(3) Uani 1 1 d .
H68A H -0.3693 0.4182 -0.1278 0.042 Uiso 1 1 calc R

loop_
_atom_site_aniso_label
_atom_site_aniso_U_11
_atom_site_aniso_U_22
_atom_site_aniso_U_33
_atom_site_aniso_U_23
_atom_site_aniso_U_13
_atom_site_aniso_U_12
C10 0.0213(6) 0.0242(7) 0.0229(6) -0.0088(5) 0.0014(4) -0.0066(5)
N1 0.0223(5) 0.0244(6) 0.0236(6) -0.0108(4) 0.0034(4) -0.0067(4)
C6 0.0328(6) 0.0268(7) 0.0285(7) -0.0132(6) 0.0075(5) -0.0137(5)
C20 0.0225(6) 0.0249(7) 0.0245(6) -0.0076(5) 0.0001(5) -0.0081(5)
C12 0.0203(5) 0.0218(6) 0.0231(6) -0.0076(5) 0.0012(4) -0.0066(5)
O1 0.0215(4) 0.0446(6) 0.0257(5) -0.0180(4) -0.0032(3) 0.0016(4)
C8 0.0275(6) 0.0334(7) 0.0239(7) -0.0106(6) 0.0011(5) -0.0098(5)
C16 0.0216(6) 0.0219(7) 0.0238(6) -0.0065(5) 0.0027(4) -0.0071(5)
C2 0.0298(6) 0.0329(8) 0.0312(7) -0.0147(6) 0.0037(5) -0.0079(6)
N2 0.0251(5) 0.0245(6) 0.0209(5) -0.0088(4) 0.0027(4) -0.0049(4)
C4 0.0365(7) 0.0347(8) 0.0416(8) -0.0231(7) 0.0157(6) -0.0133(6)
O2 0.0317(5) 0.0993(11) 0.0404(7) -0.0441(7) -0.0130(5) 0.0115(6)
C18 0.0197(6) 0.0367(8) 0.0321(7) -0.0099(6) -0.0017(5) -0.0045(5)
F2 0.0472(5) 0.0415(5) 0.0276(4) -0.0076(4) -0.0006(4) 0.0072(4)
F1 0.0281(4) 0.0844(7) 0.0488(5) -0.0436(5) 0.0068(4) -0.0220(4)
C14 0.0252(6) 0.0266(7) 0.0207(6) -0.0084(5) -0.0013(4) -0.0068(5)
O3 0.0495(6) 0.0310(6) 0.0271(5) -0.0146(4) 0.0067(4) -0.0076(4)
C5 0.0392(7) 0.0362(8) 0.0307(7) -0.0185(6) 0.0097(6) -0.0151(6)
C15 0.0227(6) 0.0224(6) 0.0218(6) -0.0077(5) 0.0045(4) -0.0079(5)
C19 0.0247(6) 0.0336(8) 0.0250(7) -0.0099(6) -0.0030(5) -0.0078(5)
C9 0.0232(6) 0.0227(6) 0.0236(6) -0.0074(5) 0.0006(5) -0.0088(5)
C25 0.0415(7) 0.0325(8) 0.0229(7) -0.0105(6) 0.0057(5) -0.0087(6)
C21 0.0251(6) 0.0353(8) 0.0269(7) -0.0137(6) -0.0020(5) -0.0062(5)
C23 0.0296(6) 0.0267(7) 0.0248(7) -0.0082(5) 0.0062(5) -0.0073(5)
C1 0.0269(6) 0.0235(7) 0.0271(7) -0.0109(5) 0.0069(5) -0.0101(5)
C22 0.0201(5) 0.0217(6) 0.0225(6) -0.0072(5) 0.0015(4) -0.0075(5)
C17 0.0219(6) 0.0304(7) 0.0279(7) -0.0113(6) 0.0043(5) -0.0054(5)
C24 0.0361(7) 0.0290(7) 0.0276(7) -0.0111(6) 0.0056(5) -0.0027(6)
C13 0.0211(5) 0.0242(7) 0.0252(6) -0.0079(5) -0.0017(4) -0.0043(5)
C11 0.0195(5) 0.0234(7) 0.0235(6) -0.0074(5) 0.0001(4) -0.0056(5)
C26 0.0298(6) 0.0286(7) 0.0235(6) -0.0093(5) 0.0000(5) -0.0068(5)
C7 0.0348(7) 0.0370(8) 0.0237(7) -0.0129(6) 0.0018(5) -0.0140(6)
B1 0.0208(6) 0.0378(9) 0.0264(8) -0.0155(7) 0.0006(5) -0.0015(6)
C3 0.0285(6) 0.0321(8) 0.0437(8) -0.0175(6) 0.0074(6) -0.0068(6)

loop_
_atom_type_symbol
_atom_type_description
_atom_type_scat_dispersion_real
_atom_type_scat_dispersion_imag
_atom_type_scat_source
C C 0.0033 0.0016 'International Tables Vol C Tables 4.2.6.8 and 6.1.1.4'
H H 0.0000 0.0000 'International Tables Vol C Tables 4.2.6.8 and 6.1.1.4'
B B 0.0013 0.0007 'International Tables Vol C Tables 4.2.6.8 and 6.1.1.4'
N N 0.0061 0.0033 'International Tables Vol C Tables 4.2.6.8 and 6.1.1.4'
O O 0.0106 0.0060 'International Tables Vol C Tables 4.2.6.8 and 6.1.1.4'
F F 0.0171 0.0103 'International Tables Vol C Tables 4.2.6.8 and 6.1.1.4'

loop_
_geom_angle_atom_site_label_1
_geom_angle_atom_site_label_2
_geom_angle_atom_site_label_3
_geom_angle
C11 C10 C9 119.82(10)
C11 C10 C21 118.12(11)
C9 C10 C21 122.06(11)
C9 N1 C1 121.01(10)
C9 N1 B1 121.38(10)
C1 N1 B1 117.60(10)
C1 C6 C7 117.72(11)
C1 C6 C5 119.93(12)
C7 C6 C5 122.35(12)
C19 C20 C22 119.76(11)
C19 C20 C21 119.15(11)
C22 C20 C21 121.08(10)
C13 C12 C22 119.09(11)
C13 C12 C11 122.07(10)
C22 C12 C11 118.83(11)
C11 O1 B1 126.00(10)
C7 C8 C9 120.63(12)
C17 C16 C22 118.15(11)
C17 C16 C15 122.84(11)
C22 C16 C15 118.93(10)
C3 C2 C1 119.85(13)
C15 N2 C26 118.16(10)
C15 N2 C23 115.35(9)
C26 N2 C23 109.30(10)
C5 C4 C3 119.51(12)
C17 C18 C19 120.59(11)
C15 C14 C13 121.02(11)
C24 O3 C25 110.15(10)
C4 C5 C6 120.58(13)
C14 C15 N2 122.52(11)
C14 C15 C16 118.98(11)
N2 C15 C16 118.50(10)
C20 C19 C18 120.58(12)
N1 C9 C8 119.16(11)
N1 C9 C10 119.41(11)
C8 C9 C10 121.42(11)
O3 C25 C26 111.84(11)
O2 C21 C10 124.16(11)
O2 C21 C20 117.83(11)
C10 C21 C20 118.00(11)
N2 C23 C24 109.38(10)
N1 C1 C6 120.14(11)
N1 C1 C2 121.42(11)
C6 C1 C2 118.45(11)
C20 C22 C16 119.95(10)
C20 C22 C12 119.86(11)
C16 C22 C12 120.14(11)
C18 C17 C16 120.69(11)
O3 C24 C23 110.90(11)
C12 C13 C14 121.37(11)
O1 C11 C10 122.00(11)
O1 C11 C12 114.02(11)
C10 C11 C12 123.98(10)
N2 C26 C25 108.75(10)
C8 C7 C6 121.34(12)
F2 B1 F1 111.41(11)
F2 B1 O1 109.01(11)
F1 B1 O1 107.64(12)
F2 B1 N1 108.36(11)
F1 B1 N1 109.16(11)
O1 B1 N1 111.28(10)
C2 C3 C4 121.68(13)

loop_
_geom_bond_atom_site_label_1
_geom_bond_atom_site_label_2
_geom_bond_distance
C10 C11 1.3874(17)
C10 C9 1.4613(16)
C10 C21 1.4685(17)
N1 C9 1.3569(15)
N1 C1 1.4017(15)
N1 B1 1.5774(18)
C6 C1 1.4081(18)
C6 C7 1.4097(18)
C6 C5 1.4130(17)
C20 C19 1.3785(16)
C20 C22 1.4110(17)
C20 C21 1.4894(17)
C12 C13 1.3790(17)
C12 C22 1.4222(16)
C12 C11 1.4464(16)
O1 C11 1.3136(14)
O1 B1 1.4429(16)
C8 C7 1.3528(18)
C8 C9 1.4173(17)
C16 C17 1.4159(16)
C16 C22 1.4188(16)
C16 C15 1.4374(17)
C2 C3 1.3687(18)
C2 C1 1.4152(18)
N2 C15 1.4061(15)
N2 C26 1.4593(16)
N2 C23 1.4761(16)
C4 C5 1.360(2)
C4 C3 1.399(2)
O2 C21 1.2286(16)
C18 C17 1.3727(18)
C18 C19 1.3934(17)
F2 B1 1.3770(19)
F1 B1 1.3787(18)
C14 C15 1.3849(16)
C14 C13 1.3988(17)
O3 C24 1.4232(16)
O3 C25 1.4235(17)
C25 C26 1.5137(17)
C23 C24 1.5083(17)
